data_4322647
loop_
_publ_author_name
'R. Krishna Kumar'
'S. Balasubramanian'
'Israel Goldberg'

_publ_section_title
;
 Supramolecular Multiporphyrin Architecture. Coordination Polymers and
 Open Networks in Crystals of Tetrakis(4-cyanophenyl)- and
 Tetrakis(4-nitrophenyl)metalloporphyrin
;
_journal_name_full 'Inorganic Chemistry'
_journal_page_first 541
_journal_page_last 552
_journal_paper_doi 10.1021/ic971259u
_journal_volume 37
_journal_year 1998
_chemical_formula_moiety 'C44 H24 N8 O8 Zn . 3(C10 H12 O2)'
_chemical_formula_sum 'C74 H60 N8 O14 Zn'
_chemical_formula_weight 1350.77
_chemical_name_systematic
; 
 zinc(II)-tetra(4-nitrophenyl)porphyrin tri(eugenol) solvate
;
_space_group_IT_number 2
_symmetry_cell_setting triclinic
_symmetry_space_group_name_Hall '-P 1'
_symmetry_space_group_name_H-M 'P -1'
_atom_sites_solution_hydrogens geom
_atom_sites_solution_primary direct
_atom_sites_solution_secondary difmap
_audit_creation_method SHELXL
_cell_angle_alpha 110.76(2)
_cell_angle_beta 99.57(2)
_cell_angle_gamma 91.19(2)
_cell_formula_units_Z 2
_cell_length_a 12.996(3)
_cell_length_b 16.404(5)
_cell_length_c 16.673(4)
_cell_measurement_temperature 298(2)
_cell_volume 3265.2(16)
_diffrn_ambient_temperature 298(2)
_diffrn_radiation_monochromator graphite
_diffrn_radiation_source 'fine-focus sealed tube'
_diffrn_radiation_type MoK\a
_diffrn_radiation_wavelength 0.71070
_diffrn_reflns_av_R_equivalents 0.0000
_diffrn_reflns_av_sigmaI/netI 0.1038
_diffrn_reflns_limit_h_max 13
_diffrn_reflns_limit_h_min 0
_diffrn_reflns_limit_k_max 16
_diffrn_reflns_limit_k_min -16
_diffrn_reflns_limit_l_max 16
_diffrn_reflns_limit_l_min -16
_diffrn_reflns_number 5685
_diffrn_reflns_theta_max 20.98
_diffrn_reflns_theta_min 1.33
_exptl_absorpt_coefficient_mu 0.450
_exptl_crystal_density_diffrn 1.360
_exptl_crystal_F_000 1378
_refine_diff_density_max 0.573
_refine_diff_density_min -0.329
_refine_diff_density_rms 0.069
_refine_ls_extinction_method none
_refine_ls_goodness_of_fit_all 1.043
_refine_ls_goodness_of_fit_obs 1.210
_refine_ls_matrix_type full
_refine_ls_number_parameters 842
_refine_ls_number_reflns 5685
_refine_ls_number_restraints 4
_refine_ls_restrained_S_all 1.043
_refine_ls_restrained_S_obs 1.210
_refine_ls_R_factor_all 0.1230
_refine_ls_R_factor_obs 0.0783
_refine_ls_shift/esd_max 0.456
_refine_ls_shift/esd_mean 0.063
_refine_ls_structure_factor_coef Fsqd
_refine_ls_weighting_details 'w=1/[\s^2^(Fo^2^)+(0.0940P)^2^+5.4792P] where P=(Fo^2^+2Fc^2^)/3'
_refine_ls_weighting_scheme calc
_refine_ls_wR_factor_all 0.2166
_refine_ls_wR_factor_obs 0.1902
_reflns_number_observed 3559
_reflns_number_total 5685
_reflns_observed_criterion >2sigma(I)
_cod_data_source_file ic971259u_08.cif
_cod_data_source_block 8
_cod_depositor_comments
;
The following automatic conversions were performed:

'_refine_ls_weighting_scheme' value 'calc
w=1/[\s^2^(Fo^2^)+(0.0940P)^2^+5.4792P] where P=(Fo^2^+2Fc^2^)/3' was
changed to 'calc'. New tag '_refine_ls_weighting_details' was
created. The value of the new tag was set to
'w=1/[\s^2^(Fo^2^)+(0.0940P)^2^+5.4792P] where P=(Fo^2^+2Fc^2^)/3'.

Automatic conversion script
Id: cif_fix_values 3143 2015-03-26 13:38:13Z robertas 
;
_cod_original_cell_volume 3265.2(15)
_cod_database_code 4322647

loop_
_symmetry_equiv_pos_as_xyz
'x, y, z'
'-x, -y, -z'

loop_
_atom_site_aniso_label
_atom_site_aniso_U_11
_atom_site_aniso_U_22
_atom_site_aniso_U_33
_atom_site_aniso_U_23
_atom_site_aniso_U_13
_atom_site_aniso_U_12
N1 0.057(6) 0.042(6) 0.016(5) 0.007(4) 0.009(4) 0.015(5)
N2 0.061(6) 0.025(6) 0.017(5) 0.000(4) 0.007(4) 0.007(5)
C3 0.050(8) 0.039(8) 0.054(9) 0.020(7) 0.017(6) 0.008(6)
C4 0.058(8) 0.022(6) 0.026(7) 0.001(5) 0.011(5) -0.011(5)
C5 0.035(7) 0.024(6) 0.052(8) 0.020(6) 0.016(5) 0.007(5)
C6 0.071(9) 0.029(7) 0.047(7) 0.012(6) 0.018(6) 0.015(6)
C7 0.051(7) 0.049(8) 0.037(7) 0.022(6) 0.012(5) -0.002(6)
C8 0.050(8) 0.039(7) 0.057(8) 0.029(7) 0.016(6) 0.010(6)
C9 0.061(8) 0.022(7) 0.021(6) 0.001(5) 0.004(5) -0.003(5)
C10 0.054(7) 0.012(6) 0.036(7) 0.004(5) 0.005(5) -0.008(5)
C11 0.132(12) 0.038(8) 0.016(6) 0.010(6) -0.003(7) -0.020(7)
C12 0.145(13) 0.053(9) 0.017(7) -0.012(7) 0.000(7) 0.006(9)
C13 0.051(8) 0.025(7) 0.031(6) 0.007(5) 0.019(5) -0.006(6)
C14 0.048(8) 0.029(7) 0.068(8) 0.018(6) 0.010(6) -0.006(6)
C15 0.043(8) 0.038(8) 0.075(8) 0.024(6) 0.010(6) 0.000(6)
C16 0.057(9) 0.022(7) 0.031(6) -0.001(5) 0.002(6) -0.013(6)
C17 0.044(8) 0.040(8) 0.092(10) 0.022(7) 0.001(7) -0.010(7)
C18 0.038(8) 0.027(7) 0.068(8) 0.019(6) 0.008(6) -0.004(6)
N19 0.050(7) 0.060(8) 0.085(8) 0.031(7) 0.005(6) -0.018(6)
O20 0.098(8) 0.054(6) 0.092(7) 0.015(5) -0.002(6) -0.014(6)
O21 0.122(9) 0.038(6) 0.180(11) 0.053(6) -0.028(8) -0.001(6)
C22 0.064(8) 0.030(6) 0.031(7) 0.010(5) 0.013(6) -0.002(6)
C23 0.081(10) 0.097(11) 0.040(8) 0.018(7) 0.003(7) 0.016(8)
C24 0.104(13) 0.110(12) 0.056(10) 0.030(8) 0.002(9) 0.023(10)
C25 0.126(13) 0.047(8) 0.025(8) 0.011(6) 0.007(8) -0.019(8)
C26 0.101(12) 0.073(9) 0.034(8) 0.020(7) 0.018(8) -0.007(8)
C27 0.087(10) 0.068(9) 0.040(8) 0.014(6) 0.011(7) 0.002(8)
N28 0.157(18) 0.086(11) 0.067(13) 0.022(8) 0.009(10) -0.036(11)
O29 0.248(19) 0.249(18) 0.045(8) 0.051(9) -0.016(10) 0.015(15)
O30 0.244(17) 0.140(11) 0.058(8) 0.021(7) 0.063(9) -0.010(11)
Zn31 0.0583(13) 0.0300(11) 0.0348(11) 0.0135(9) 0.0110(9) -0.0023(9)
N32 0.034(5) 0.030(6) 0.036(6) 0.015(4) 0.001(4) -0.012(4)
N33 0.038(6) 0.033(6) 0.039(6) 0.018(4) 0.000(4) -0.009(4)
C34 0.046(7) 0.023(6) 0.034(7) 0.004(6) -0.001(5) -0.006(5)
C35 0.022(6) 0.039(7) 0.051(8) 0.027(6) 0.004(5) 0.002(5)
C36 0.026(6) 0.038(7) 0.030(6) 0.008(6) -0.002(5) -0.008(5)
C37 0.057(8) 0.040(7) 0.038(7) 0.029(6) 0.007(6) -0.012(6)
C38 0.062(8) 0.043(7) 0.028(7) 0.026(6) 0.011(5) -0.004(6)
C39 0.026(6) 0.033(7) 0.027(6) 0.007(5) 0.002(5) -0.009(5)
C40 0.038(7) 0.058(8) 0.035(7) 0.030(7) 0.010(5) 0.003(6)
C41 0.057(8) 0.070(9) 0.017(6) 0.017(7) 0.006(5) 0.000(7)
C42 0.070(9) 0.060(9) 0.031(7) 0.005(7) 0.009(6) 0.017(7)
C43 0.054(7) 0.020(6) 0.058(8) 0.022(6) 0.015(6) -0.016(5)
C44 0.049(8) 0.044(8) 0.038(7) 0.020(6) 0.001(6) 0.005(7)
C45 0.055(10) 0.045(9) 0.082(9) 0.017(7) 0.004(7) 0.016(7)
C46 0.051(8) 0.049(8) 0.058(8) 0.014(7) 0.018(6) -0.007(7)
C47 0.058(9) 0.027(8) 0.059(8) 0.012(6) 0.013(7) -0.016(7)
C48 0.091(11) 0.026(7) 0.046(7) 0.019(6) 0.018(7) 0.011(7)
C49 0.034(7) 0.046(8) 0.054(7) 0.023(6) 0.004(5) 0.001(6)
N50 0.088(10) 0.035(7) 0.059(7) 0.005(6) 0.018(7) -0.004(7)
O51 0.095(8) 0.051(6) 0.091(7) 0.003(5) -0.014(6) -0.035(6)
O52 0.120(9) 0.043(6) 0.174(11) 0.041(7) 0.011(8) 0.005(6)
C53 0.049(7) 0.038(7) 0.044(7) 0.019(6) 0.016(6) 0.005(6)
C54 0.084(9) 0.047(7) 0.034(7) 0.016(6) 0.018(6) 0.026(7)
C55 0.071(10) 0.067(9) 0.065(10) 0.036(8) -0.008(8) 0.000(8)
C56 0.095(10) 0.041(7) 0.025(7) 0.016(6) 0.010(7) 0.007(7)
C57 0.069(9) 0.086(10) 0.054(9) 0.022(7) 0.025(7) 0.024(8)
C58 0.069(9) 0.080(9) 0.041(8) 0.040(7) 0.010(6) 0.009(7)
N59 0.161(15) 0.071(9) 0.029(8) 0.004(6) 0.035(8) -0.004(9)
O60 0.157(12) 0.188(13) 0.052(7) 0.047(8) 0.002(7) 0.011(10)
O61 0.211(13) 0.103(8) 0.048(6) 0.016(6) 0.058(7) 0.032(8)
Zn62 0.0522(13) 0.0338(11) 0.0320(11) 0.0114(9) 0.0047(9) -0.0023(9)
O63 0.058(5) 0.073(6) 0.043(5) 0.021(4) 0.005(4) -0.002(4)
C64 0.068(9) 0.034(8) 0.071(9) 0.024(7) 0.030(7) 0.004(7)
C65 0.052(9) 0.076(11) 0.096(11) 0.052(9) 0.002(8) 0.002(8)
C66 0.069(9) 0.033(7) 0.074(9) 0.000(7) 0.003(8) -0.008(7)
C67 0.083(11) 0.095(12) 0.057(9) 0.022(9) -0.016(7) -0.004(10)
C68 0.053(9) 0.089(11) 0.070(10) 0.026(8) 0.015(8) 0.000(8)
C69 0.047(8) 0.040(8) 0.060(8) 0.016(7) 0.019(6) 0.000(6)
O70 0.058(5) 0.042(5) 0.081(6) 0.020(5) 0.000(4) -0.004(4)
C71 0.085(10) 0.081(11) 0.128(13) 0.060(10) 0.031(9) 0.010(8)
O75 0.067(6) 0.066(6) 0.057(5) 0.024(4) 0.011(5) 0.005(5)
C76 0.043(8) 0.051(9) 0.054(8) 0.022(7) 0.007(6) 0.003(6)
C77 0.083(10) 0.044(9) 0.069(10) 0.025(7) 0.020(8) 0.012(7)
C78 0.071(9) 0.034(7) 0.094(11) 0.015(8) 0.031(8) 0.009(7)
C79 0.062(9) 0.071(10) 0.061(9) 0.020(8) 0.001(7) -0.024(7)
C80 0.072(9) 0.054(9) 0.058(8) 0.034(7) -0.002(7) -0.014(7)
C81 0.046(8) 0.042(8) 0.060(9) 0.009(7) 0.003(6) -0.008(6)
O82 0.077(6) 0.043(5) 0.067(5) 0.019(4) 0.008(4) -0.007(4)
C83 0.123(12) 0.070(9) 0.082(10) 0.047(8) 0.021(9) 0.001(8)
C84 0.122(15) 0.103(13) 0.104(14) 0.023(11) 0.010(12) -0.022(11)
C85 0.160(18) 0.106(13) 0.066(11) -0.016(10) -0.006(12) -0.059(12)
C86 0.190(22) 0.145(18) 0.145(20) 0.001(16) 0.006(17) -0.101(16)
O87 0.261(16) 0.098(8) 0.076(8) 0.036(7) -0.002(8) 0.001(9)
C88 0.096(11) 0.117(14) 0.047(9) 0.022(10) -0.002(8) 0.015(10)
C89 0.198(22) 0.069(13) 0.124(17) -0.010(13) -0.035(15) 0.026(14)
C90 0.129(16) 0.064(12) 0.175(23) 0.033(14) 0.025(15) 0.012(11)
C91 0.122(16) 0.123(20) 0.136(17) 0.036(16) 0.044(14) 0.051(13)
C92 0.097(13) 0.127(16) 0.110(14) 0.032(14) 0.006(11) 0.055(12)
C93 0.106(12) 0.067(11) 0.079(12) 0.008(9) -0.016(9) 0.024(9)
O94 0.274(16) 0.067(8) 0.076(8) 0.000(6) 0.003(8) -0.003(8)

loop_
_atom_site_label
_atom_site_type_symbol
_atom_site_fract_x
_atom_site_fract_y
_atom_site_fract_z
_atom_site_U_iso_or_equiv
_atom_site_thermal_displace_type
_atom_site_occupancy
_atom_site_calc_flag
_atom_site_refinement_flags
_atom_site_disorder_group
N1 N 0.4981(6) -0.0806(5) 0.0703(5) 0.039(2) Uani 1 d . .
N2 N 0.4629(6) -0.1063(5) -0.1124(5) 0.037(2) Uani 1 d . .
C3 C 0.4412(8) -0.1915(7) -0.1206(7) 0.046(3) Uani 1 d . .
C4 C 0.4471(8) -0.2214(6) -0.0532(6) 0.037(3) Uani 1 d . .
C5 C 0.4745(7) -0.1706(6) 0.0365(7) 0.034(3) Uani 1 d . .
C6 C 0.4756(8) -0.2004(7) 0.1079(7) 0.048(3) Uani 1 d . .
H6 H 0.4599(8) -0.2573(7) 0.1041(7) 0.058 Uiso 1 calc R .
C7 C 0.5043(8) -0.1281(7) 0.1828(7) 0.044(3) Uani 1 d . .
H7 H 0.5139(8) -0.1275(7) 0.2395(7) 0.052 Uiso 1 calc R .
C8 C 0.5168(8) -0.0544(7) 0.1586(7) 0.045(3) Uani 1 d . .
C9 C 0.5430(8) 0.0309(6) 0.2182(6) 0.037(3) Uani 1 d . .
C10 C 0.4468(8) -0.1060(6) -0.1962(6) 0.036(3) Uani 1 d . .
C11 C 0.4173(10) -0.1926(7) -0.2569(7) 0.065(4) Uani 1 d . .
H11 H 0.4026(10) -0.2097(7) -0.3173(7) 0.078 Uiso 1 calc R .
C12 C 0.4143(11) -0.2455(8) -0.2114(7) 0.080(5) Uani 1 d . .
H12 H 0.3979(11) -0.3058(8) -0.2344(7) 0.096 Uiso 1 calc R .
C13 C 0.4157(9) -0.3160(6) -0.0735(6) 0.035(3) Uani 1 d . .
C14 C 0.4896(9) -0.3710(7) -0.0679(7) 0.048(3) Uani 1 d . .
H14 H 0.5597(9) -0.3500(7) -0.0479(7) 0.058 Uiso 1 calc R .
C15 C 0.4592(9) -0.4621(7) -0.0930(7) 0.051(3) Uani 1 d . .
H15 H 0.5089(9) -0.5016(7) -0.0907(7) 0.062 Uiso 1 calc R .
C16 C 0.3571(9) -0.4889(6) -0.1199(6) 0.040(3) Uani 1 d . .
C17 C 0.2786(9) -0.4352(7) -0.1277(8) 0.061(4) Uani 1 d . .
H17 H 0.2085(9) -0.4563(7) -0.1472(8) 0.073 Uiso 1 calc R .
C18 C 0.3115(8) -0.3489(7) -0.1047(7) 0.044(3) Uani 1 d . .
H18 H 0.2617(8) -0.3104(7) -0.1102(7) 0.053 Uiso 1 calc R .
N19 N 0.3279(9) -0.5845(7) -0.1478(7) 0.065(3) Uani 1 d . .
O20 O 0.2390(8) -0.6111(5) -0.1855(6) 0.087(3) Uani 1 d . .
O21 O 0.3894(9) -0.6318(5) -0.1310(7) 0.117(4) Uani 1 d . .
C22 C 0.5615(9) 0.0457(6) 0.3126(6) 0.042(3) Uani 1 d . .
C23 C 0.6503(10) 0.0229(8) 0.3524(7) 0.076(4) Uani 1 d . .
H23 H 0.6991(10) -0.0046(8) 0.3191(7) 0.091 Uiso 1 calc R .
C24 C 0.6704(12) 0.0399(9) 0.4422(9) 0.092(5) Uani 1 d . .
H24 H 0.7314(12) 0.0242(9) 0.4688(9) 0.110 Uiso 1 calc R .
C25 C 0.5979(14) 0.0800(8) 0.4890(7) 0.068(4) Uani 1 d . .
C26 C 0.5098(11) 0.1060(8) 0.4527(8) 0.069(4) Uani 1 d . .
H26 H 0.4635(11) 0.1369(8) 0.4868(8) 0.082 Uiso 1 calc R .
C27 C 0.4914(10) 0.0859(8) 0.3658(7) 0.067(4) Uani 1 d . .
H27 H 0.4284(10) 0.0996(8) 0.3399(7) 0.080 Uiso 1 calc R .
N28 N 0.6176(15) 0.1013(10) 0.5860(9) 0.107(5) Uani 1 d . .
O29 O 0.7021(15) 0.0841(11) 0.6152(8) 0.187(8) Uani 1 d . .
O30 O 0.5510(13) 0.1362(9) 0.6256(7) 0.148(6) Uani 1 d . .
Zn31 Zn 0.5000 0.0000 0.0000 0.0404(6) Uani 1 d S .
N32 N 0.0098(6) -0.4228(5) -0.0719(5) 0.034(2) Uani 1 d . .
N33 N 0.0329(6) -0.3933(5) 0.1130(5) 0.037(2) Uani 1 d . .
C34 C 0.0575(8) -0.3093(6) 0.1183(6) 0.037(3) Uani 1 d . .
C35 C 0.0600(7) -0.2812(7) 0.0481(7) 0.035(3) Uani 1 d . .
C36 C 0.0373(7) -0.3348(7) -0.0408(6) 0.034(3) Uani 1 d . .
C37 C 0.0398(8) -0.3044(7) -0.1107(7) 0.041(3) Uani 1 d . .
H37 H 0.0545(8) -0.2469(7) -0.1057(7) 0.050 Uiso 1 calc R .
C38 C 0.0172(8) -0.3738(7) -0.1841(7) 0.041(3) Uani 1 d . .
H38 H 0.0147(8) -0.3741(7) -0.2402(7) 0.049 Uiso 1 calc R .
C39 C -0.0025(7) -0.4480(6) -0.1613(6) 0.030(2) Uani 1 d . .
C40 C -0.0244(8) -0.5356(7) -0.2189(6) 0.039(3) Uani 1 d . .
C41 C 0.0379(8) -0.3916(8) 0.1958(6) 0.048(3) Uani 1 d . .
C42 C 0.0697(9) -0.3045(8) 0.2558(7) 0.057(3) Uani 1 d . .
H42 H 0.0810(9) -0.2862(8) 0.3163(7) 0.068 Uiso 1 calc R .
C43 C 0.0804(8) -0.2531(6) 0.2091(7) 0.042(3) Uani 1 d . .
H43 H 0.0989(8) -0.1932(6) 0.2313(7) 0.050 Uiso 1 calc R .
C44 C 0.0938(9) -0.1857(7) 0.0740(6) 0.043(3) Uani 1 d . .
C45 C 0.1961(10) -0.1550(8) 0.1125(8) 0.063(4) Uani 1 d . .
H45 H 0.2439(10) -0.1937(8) 0.1215(8) 0.076 Uiso 1 calc R .
C46 C 0.2282(9) -0.0681(8) 0.1378(7) 0.054(3) Uani 1 d . .
H46 H 0.2978(9) -0.0487(8) 0.1631(7) 0.064 Uiso 1 calc R .
C47 C 0.1592(10) -0.0094(7) 0.1262(7) 0.049(3) Uani 1 d . .
C48 C 0.0585(11) -0.0392(7) 0.0859(7) 0.052(3) Uani 1 d . .
H48 H 0.0113(11) -0.0002(7) 0.0766(7) 0.062 Uiso 1 calc R .
C49 C 0.0266(8) -0.1256(7) 0.0592(6) 0.044(3) Uani 1 d . .
H49 H -0.0419(8) -0.1451(7) 0.0302(6) 0.052 Uiso 1 calc R .
N50 N 0.1934(10) 0.0833(6) 0.1508(7) 0.063(3) Uani 1 d . .
O51 O 0.2797(8) 0.1093(5) 0.1966(6) 0.089(3) Uani 1 d . .
O52 O 0.1295(9) 0.1277(6) 0.1287(8) 0.114(4) Uani 1 d . .
C53 C -0.0323(9) -0.5531(7) -0.3138(7) 0.042(3) Uani 1 d . .
C54 C -0.1095(9) -0.5235(7) -0.3598(7) 0.053(3) Uani 1 d . .
H54 H -0.1567(9) -0.4880(7) -0.3307(7) 0.064 Uiso 1 calc R .
C55 C -0.1192(10) -0.5453(8) -0.4496(8) 0.067(4) Uani 1 d . .
H55 H -0.1720(10) -0.5247(8) -0.4805(8) 0.080 Uiso 1 calc R .
C56 C -0.0488(11) -0.5981(7) -0.4912(7) 0.053(3) Uani 1 d . .
C57 C 0.0311(10) -0.6267(8) -0.4471(8) 0.069(4) Uani 1 d . .
H57 H 0.0792(10) -0.6610(8) -0.4762(8) 0.083 Uiso 1 calc R .
C58 C 0.0388(9) -0.6033(8) -0.3586(7) 0.058(3) Uani 1 d . .
H58 H 0.0936(9) -0.6219(8) -0.3277(7) 0.070 Uiso 1 calc R .
N59 N -0.0638(13) -0.6259(8) -0.5884(7) 0.089(4) Uani 1 d . .
O60 O -0.1404(10) -0.6039(9) -0.6274(7) 0.134(5) Uani 1 d . .
O61 O -0.0008(10) -0.6692(7) -0.6235(6) 0.120(4) Uani 1 d . .
Zn62 Zn 0.0000 -0.5000 0.0000 0.0399(6) Uani 1 d S .
O63 O 0.3121(6) 0.0328(5) 0.0050(5) 0.059(2) Uani 1 d . .
C64 C 0.2453(10) 0.0024(8) -0.0750(8) 0.054(3) Uani 1 d . .
C65 C 0.2095(9) -0.0836(9) -0.1128(9) 0.070(4) Uani 1 d . .
H65 H 0.2300(9) -0.1225(9) -0.0851(9) 0.084 Uiso 1 calc R .
C66 C 0.1422(10) -0.1126(7) -0.1928(9) 0.066(4) Uani 1 d . .
H66 H 0.1152(10) -0.1709(7) -0.2175(9) 0.079 Uiso 1 calc R .
C67 C 0.1146(11) -0.0571(11) -0.2362(8) 0.084(4) Uani 1 d . .
C68 C 0.1489(9) 0.0293(10) -0.1956(9) 0.071(4) Uani 1 d . .
H68 H 0.1267(9) 0.0681(10) -0.2229(9) 0.086 Uiso 1 calc R .
C69 C 0.2151(9) 0.0610(8) -0.1160(8) 0.048(3) Uani 1 d . .
O70 O 0.2505(6) 0.1440(5) -0.0680(5) 0.063(2) Uani 1 d . .
C71 C 0.2361(10) 0.2081(8) -0.1084(9) 0.090(4) Uani 1 d . .
H71A H 0.2650(10) 0.2645(8) -0.0670(9) 0.135 Uiso 1 calc R .
H71B H 0.1627(10) 0.2100(8) -0.1278(9) 0.135 Uiso 1 calc R .
H71C H 0.2710(10) 0.1926(8) -0.1576(9) 0.135 Uiso 1 calc R .
C72 C 0.0439(15) -0.0987(12) -0.3296(11) 0.138(7) Uiso 1 d D .
H72A H 0.0839(15) -0.1000(12) -0.3742(11) 0.166 Uiso 1 calc R .
H72B H 0.0179(15) -0.1581(12) -0.3401(11) 0.166 Uiso 1 calc R .
C73 C -0.0371(33) -0.0477(28) -0.3313(27) 0.342(20) Uiso 1 d D .
C74 C -0.0278(38) 0.0104(30) -0.3826(28) 0.483(32) Uiso 1 d D .
H74A H 0.0297(38) 0.0091(30) -0.4095(28) 0.580 Uiso 1 calc R .
H74B H -0.0795(38) 0.0477(30) -0.3875(28) 0.580 Uiso 1 calc R .
O75 O 0.8051(6) 0.5348(5) -0.0065(5) 0.063(2) Uani 1 d . .
C76 C 0.7449(9) 0.4904(8) -0.0884(8) 0.049(3) Uani 1 d . .
C77 C 0.7131(10) 0.4049(8) -0.1148(8) 0.063(4) Uani 1 d . .
H77 H 0.7261(10) 0.3756(8) -0.0760(8) 0.076 Uiso 1 calc R .
C78 C 0.6605(9) 0.3599(8) -0.2003(9) 0.067(4) Uani 1 d . .
H78 H 0.6425(9) 0.2999(8) -0.2203(9) 0.080 Uiso 1 calc R .
C79 C 0.6359(10) 0.4070(9) -0.2547(8) 0.068(4) Uani 1 d . .
C80 C 0.6671(9) 0.4950(8) -0.2279(8) 0.060(3) Uani 1 d . .
H80 H 0.6532(9) 0.5252(8) -0.2658(8) 0.072 Uiso 1 calc R .
C81 C 0.7186(9) 0.5359(7) -0.1447(8) 0.053(3) Uani 1 d . .
O82 O 0.7530(6) 0.6236(5) -0.1078(5) 0.064(2) Uani 1 d . .
C83 C 0.7356(11) 0.6794(8) -0.1574(8) 0.086(4) Uani 1 d . .
H83A H 0.7645(11) 0.7379(8) -0.1216(8) 0.129 Uiso 1 calc R .
H83B H 0.6617(11) 0.6795(8) -0.1764(8) 0.129 Uiso 1 calc R .
H83C H 0.7689(11) 0.6582(8) -0.2073(8) 0.129 Uiso 1 calc R .
C84 C 0.5806(13) 0.3574(10) -0.3493(11) 0.115(6) Uani 1 d . .
H84A H 0.5408(13) 0.3055(10) -0.3519(11) 0.138 Uiso 1 calc R .
H84B H 0.5315(13) 0.3943(10) -0.3671(11) 0.138 Uiso 1 calc R .
C85 C 0.6516(16) 0.3315(11) -0.4101(12) 0.128(7) Uani 1 d . .
C86 C 0.6332(16) 0.3360(12) -0.4900(14) 0.180(10) Uani 1 d . .
H86A H 0.5716(16) 0.3569(12) -0.5091(14) 0.216 Uiso 1 calc R .
H86B H 0.6822(16) 0.3183(12) -0.5262(14) 0.216 Uiso 1 calc R .
O87 O 0.3459(11) 0.4223(7) -0.6025(7) 0.148(5) Uani 1 d . .
C88 C 0.3221(11) 0.3602(12) -0.5692(9) 0.091(5) Uani 1 d . .
C89 C 0.2917(16) 0.2783(12) -0.6211(13) 0.150(9) Uani 1 d . .
H89 H 0.2850(16) 0.2608(12) -0.6813(13) 0.180 Uiso 1 calc R .
C90 C 0.2707(14) 0.2206(11) -0.5827(17) 0.126(7) Uani 1 d . .
H90 H 0.2538(14) 0.1628(11) -0.6204(17) 0.151 Uiso 1 calc R .
C91 C 0.2709(15) 0.2355(14) -0.4973(15) 0.127(7) Uani 1 d . .
C92 C 0.3008(12) 0.3262(14) -0.4417(11) 0.115(6) Uani 1 d . .
H92 H 0.3054(12) 0.3431(14) -0.3817(11) 0.138 Uiso 1 calc R .
C93 C 0.3230(12) 0.3893(10) -0.4779(10) 0.093(5) Uani 1 d . .
O94 O 0.3532(11) 0.4751(7) -0.4342(7) 0.150(5) Uani 1 d . .
C95 C 0.3497(16) 0.5109(13) -0.3411(14) 0.160(7) Uiso 1 d . .
C96 C 0.2488(19) 0.1679(17) -0.4580(18) 0.184(9) Uiso 1 d D .
C97 C 0.2414(31) 0.1995(25) -0.3685(27) 0.304(19) Uiso 1 d D .
C98 C 0.1493(24) 0.1750(19) -0.3813(19) 0.221(12) Uiso 1 d D .

loop_
_atom_type_symbol
_atom_type_description
_atom_type_scat_dispersion_real
_atom_type_scat_dispersion_imag
_atom_type_scat_source
C C 0.0033 0.0016 'International Tables Vol C Tables 4.2.6.8 and 6.1.1.4'
H H 0.0000 0.0000 'International Tables Vol C Tables 4.2.6.8 and 6.1.1.4'
N N 0.0061 0.0033 'International Tables Vol C Tables 4.2.6.8 and 6.1.1.4'
O O 0.0106 0.0060 'International Tables Vol C Tables 4.2.6.8 and 6.1.1.4'
Zn Zn 0.2839 1.4301 'International Tables Vol C Tables 4.2.6.8 and 6.1.1.4'

loop_
_geom_angle_atom_site_label_1
_geom_angle_atom_site_label_2
_geom_angle_atom_site_label_3
_geom_angle
_geom_angle_site_symmetry_1
_geom_angle_site_symmetry_3
_geom_angle_publ_flag
C8 N1 C5 107.8(8) . . ?
C8 N1 Zn31 125.7(7) . . ?
C5 N1 Zn31 126.5(6) . . ?
C3 N2 C10 106.1(8) . . ?
C3 N2 Zn31 127.3(7) . . ?
C10 N2 Zn31 126.4(6) . . ?
C4 C3 N2 125.7(10) . . ?
C4 C3 C12 124.8(11) . . ?
N2 C3 C12 109.4(10) . . ?
C3 C4 C5 126.4(10) . . ?
C3 C4 C13 118.8(9) . . ?
C5 C4 C13 114.7(9) . . ?
N1 C5 C4 124.5(9) . . ?
N1 C5 C6 108.4(9) . . ?
C4 C5 C6 126.9(10) . . ?
C7 C6 C5 106.4(9) . . ?
C6 C7 C8 108.0(9) . . ?
N1 C8 C9 126.9(10) . . ?
N1 C8 C7 109.3(9) . . ?
C9 C8 C7 123.8(10) . . ?
C8 C9 C10 125.2(9) . 2_655 ?
C8 C9 C22 118.4(9) . . ?
C10 C9 C22 116.4(8) 2_655 . ?
N2 C10 C9 125.3(8) . 2_655 ?
N2 C10 C11 109.4(8) . . ?
C9 C10 C11 125.3(9) 2_655 . ?
C12 C11 C10 107.8(9) . . ?
C11 C12 C3 107.1(11) . . ?
C14 C13 C18 119.4(10) . . ?
C14 C13 C4 119.9(10) . . ?
C18 C13 C4 120.5(10) . . ?
C13 C14 C15 119.3(11) . . ?
C16 C15 C14 118.1(10) . . ?
C15 C16 C17 124.8(10) . . ?
C15 C16 N19 116.9(11) . . ?
C17 C16 N19 118.2(11) . . ?
C18 C17 C16 115.2(11) . . ?
C17 C18 C13 123.2(10) . . ?
O21 N19 O20 122.0(12) . . ?
O21 N19 C16 120.8(11) . . ?
O20 N19 C16 117.2(11) . . ?
C23 C22 C27 116.3(11) . . ?
C23 C22 C9 121.4(10) . . ?
C27 C22 C9 122.2(10) . . ?
C22 C23 C24 121.8(12) . . ?
C25 C24 C23 117.8(13) . . ?
C26 C25 C24 122.6(12) . . ?
C26 C25 N28 117.9(15) . . ?
C24 C25 N28 119.4(16) . . ?
C27 C26 C25 118.0(13) . . ?
C26 C27 C22 123.5(12) . . ?
O29 N28 O30 127.8(19) . . ?
O29 N28 C25 114.4(18) . . ?
O30 N28 C25 117.7(18) . . ?
N2 Zn31 N2 180.0 2_655 . ?
N2 Zn31 N1 90.5(3) 2_655 . ?
N2 Zn31 N1 89.5(3) . . ?
N2 Zn31 N1 89.5(3) 2_655 2_655 ?
N2 Zn31 N1 90.5(3) . 2_655 ?
N1 Zn31 N1 180.0 . 2_655 ?
C36 N32 C39 104.7(8) . . ?
C36 N32 Zn62 127.0(6) . . ?
C39 N32 Zn62 128.2(7) . . ?
C41 N33 C34 107.8(8) . . ?
C41 N33 Zn62 127.3(7) . . ?
C34 N33 Zn62 124.9(7) . . ?
N33 C34 C35 126.7(9) . . ?
N33 C34 C43 108.5(9) . . ?
C35 C34 C43 124.8(9) . . ?
C36 C35 C34 125.6(9) . . ?
C36 C35 C44 119.6(9) . . ?
C34 C35 C44 114.8(9) . . ?
N32 C36 C35 124.8(9) . . ?
N32 C36 C37 110.9(8) . . ?
C35 C36 C37 124.3(10) . . ?
C38 C37 C36 106.8(9) . . ?
C37 C38 C39 107.7(8) . . ?
N32 C39 C40 123.4(9) . . ?
N32 C39 C38 109.9(8) . . ?
C40 C39 C38 126.6(9) . . ?
C41 C40 C39 126.4(9) 2_545 . ?
C41 C40 C53 116.3(9) 2_545 . ?
C39 C40 C53 117.3(9) . . ?
N33 C41 C40 125.6(10) . 2_545 ?
N33 C41 C42 108.9(10) . . ?
C40 C41 C42 125.2(10) 2_545 . ?
C43 C42 C41 108.0(9) . . ?
C42 C43 C34 106.8(9) . . ?
C45 C44 C49 117.2(11) . . ?
C45 C44 C35 119.7(10) . . ?
C49 C44 C35 123.1(10) . . ?
C46 C45 C44 120.7(11) . . ?
C45 C46 C47 121.0(12) . . ?
C48 C47 C46 119.0(11) . . ?
C48 C47 N50 119.5(12) . . ?
C46 C47 N50 121.4(12) . . ?
C49 C48 C47 120.3(11) . . ?
C48 C49 C44 121.7(11) . . ?
O52 N50 O51 126.4(11) . . ?
O52 N50 C47 116.2(12) . . ?
O51 N50 C47 117.1(12) . . ?
C54 C53 C58 117.9(10) . . ?
C54 C53 C40 122.4(10) . . ?
C58 C53 C40 119.7(10) . . ?
C53 C54 C55 121.4(10) . . ?
C56 C55 C54 118.1(10) . . ?
C57 C56 C55 122.1(10) . . ?
C57 C56 N59 120.0(13) . . ?
C55 C56 N59 117.8(13) . . ?
C56 C57 C58 118.1(11) . . ?
C57 C58 C53 122.3(11) . . ?
O61 N59 O60 123.7(13) . . ?
O61 N59 C56 117.4(15) . . ?
O60 N59 C56 118.9(14) . . ?
N33 Zn62 N33 179.998(2) . 2_545 ?
N33 Zn62 N32 89.2(3) . 2_545 ?
N33 Zn62 N32 90.8(3) 2_545 2_545 ?
N33 Zn62 N32 90.8(3) . . ?
N33 Zn62 N32 89.2(3) 2_545 . ?
N32 Zn62 N32 180.0 2_545 . ?
C65 C64 O63 120.2(11) . . ?
C65 C64 C69 120.8(13) . . ?
O63 C64 C69 119.1(11) . . ?
C64 C65 C66 119.2(12) . . ?
C67 C66 C65 121.2(12) . . ?
C68 C67 C66 118.2(12) . . ?
C68 C67 C72 125.1(15) . . ?
C66 C67 C72 116.8(15) . . ?
C67 C68 C69 122.4(13) . . ?
O70 C69 C68 128.2(12) . . ?
O70 C69 C64 113.6(11) . . ?
C68 C69 C64 118.0(12) . . ?
C69 O70 C71 118.1(10) . . ?
C73 C72 C67 106.8(23) . . ?
C72 C73 C74 113.8(40) . . ?
C77 C76 O75 121.5(11) . . ?
C77 C76 C81 119.8(12) . . ?
O75 C76 C81 118.7(11) . . ?
C76 C77 C78 120.2(12) . . ?
C79 C78 C77 118.3(12) . . ?
C80 C79 C78 121.7(12) . . ?
C80 C79 C84 119.6(13) . . ?
C78 C79 C84 118.5(13) . . ?
C81 C80 C79 117.9(11) . . ?
C80 C81 O82 124.8(11) . . ?
C80 C81 C76 121.7(11) . . ?
O82 C81 C76 113.5(11) . . ?
C81 O82 C83 120.8(9) . . ?
C85 C84 C79 113.4(14) . . ?
C86 C85 C84 124.0(22) . . ?
C89 C88 O87 121.0(16) . . ?
C89 C88 C93 121.6(18) . . ?
O87 C88 C93 117.2(16) . . ?
C88 C89 C90 117.3(20) . . ?
C91 C90 C89 129.2(20) . . ?
C90 C91 C92 112.7(20) . . ?
C90 C91 C96 126.8(23) . . ?
C92 C91 C96 120.5(22) . . ?
C93 C92 C91 120.7(17) . . ?
O94 C93 C92 127.0(16) . . ?
O94 C93 C88 114.6(17) . . ?
C92 C93 C88 118.2(15) . . ?
C93 O94 C95 117.7(15) . . ?
C97 C96 C91 117.1(27) . . ?
C97 C96 C98 38.5(18) . . ?
C91 C96 C98 125.9(19) . . ?
C98 C97 C96 94.8(34) . . ?
C97 C98 C96 46.7(23) . . ?

loop_
_geom_bond_atom_site_label_1
_geom_bond_atom_site_label_2
_geom_bond_distance
_geom_bond_site_symmetry_2
_geom_bond_publ_flag
N1 C8 1.355(12) . ?
N1 C5 1.387(12) . ?
N1 Zn31 2.057(8) . ?
N2 C3 1.373(12) . ?
N2 C10 1.379(11) . ?
N2 Zn31 2.034(7) . ?
C3 C4 1.369(13) . ?
C3 C12 1.435(14) . ?
C4 C5 1.408(13) . ?
C4 C13 1.498(13) . ?
C5 C6 1.436(13) . ?
C6 C7 1.372(13) . ?
C7 C8 1.418(13) . ?
C8 C9 1.395(13) . ?
C9 C10 1.414(13) 2_655 ?
C9 C22 1.480(13) . ?
C10 C9 1.414(13) 2_655 ?
C10 C11 1.422(12) . ?
C11 C12 1.343(14) . ?
C13 C14 1.346(13) . ?
C13 C18 1.391(13) . ?
C14 C15 1.428(13) . ?
C15 C16 1.339(13) . ?
C16 C17 1.381(14) . ?
C16 N19 1.490(13) . ?
C17 C18 1.367(13) . ?
N19 O21 1.193(11) . ?
N19 O20 1.210(11) . ?
C22 C23 1.361(14) . ?
C22 C27 1.389(14) . ?
C23 C24 1.40(2) . ?
C24 C25 1.36(2) . ?
C25 C26 1.35(2) . ?
C25 N28 1.50(2) . ?
C26 C27 1.345(15) . ?
N28 O29 1.21(2) . ?
N28 O30 1.21(2) . ?
Zn31 N2 2.034(7) 2_655 ?
Zn31 N1 2.057(8) 2_655 ?
N32 C36 1.365(11) . ?
N32 C39 1.379(11) . ?
N32 Zn62 2.044(7) . ?
N33 C41 1.361(12) . ?
N33 C34 1.376(11) . ?
N33 Zn62 2.040(8) . ?
C34 C35 1.407(13) . ?
C34 C43 1.442(13) . ?
C35 C36 1.405(13) . ?
C35 C44 1.505(13) . ?
C36 C37 1.426(13) . ?
C37 C38 1.326(12) . ?
C38 C39 1.428(12) . ?
C39 C40 1.408(13) . ?
C40 C41 1.394(14) 2_545 ?
C40 C53 1.490(13) . ?
C41 C40 1.394(14) 2_545 ?
C41 C42 1.428(14) . ?
C42 C43 1.353(13) . ?
C44 C45 1.376(14) . ?
C44 C49 1.389(13) . ?
C45 C46 1.369(14) . ?
C46 C47 1.371(14) . ?
C47 C48 1.361(14) . ?
C47 N50 1.465(14) . ?
C48 C49 1.359(13) . ?
N50 O52 1.213(12) . ?
N50 O51 1.220(12) . ?
C53 C54 1.364(13) . ?
C53 C58 1.384(14) . ?
C54 C55 1.392(14) . ?
C55 C56 1.374(15) . ?
C56 C57 1.359(15) . ?
C56 N59 1.497(14) . ?
C57 C58 1.372(14) . ?
N59 O61 1.186(14) . ?
N59 O60 1.228(15) . ?
Zn62 N33 2.040(8) 2_545 ?
Zn62 N32 2.044(7) 2_545 ?
O63 C64 1.382(13) . ?
C64 C65 1.360(15) . ?
C64 C69 1.392(15) . ?
C65 C66 1.38(2) . ?
C66 C67 1.37(2) . ?
C67 C68 1.36(2) . ?
C67 C72 1.57(2) . ?
C68 C69 1.373(15) . ?
C69 O70 1.336(12) . ?
O70 C71 1.437(13) . ?
C72 C73 1.36(4) . ?
C73 C74 1.51(5) . ?
O75 C76 1.386(12) . ?
C76 C77 1.345(14) . ?
C76 C81 1.399(15) . ?
C77 C78 1.40(2) . ?
C78 C79 1.39(2) . ?
C79 C80 1.381(15) . ?
C79 C84 1.54(2) . ?
C80 C81 1.355(14) . ?
C81 O82 1.379(12) . ?
O82 C83 1.433(12) . ?
C84 C85 1.44(2) . ?
C85 C86 1.34(2) . ?
O87 C88 1.37(2) . ?
C88 C89 1.32(2) . ?
C88 C93 1.42(2) . ?
C89 C90 1.36(2) . ?
C90 C91 1.36(2) . ?
C91 C92 1.45(2) . ?
C91 C96 1.52(3) . ?
C92 C93 1.42(2) . ?
C93 O94 1.35(2) . ?
O94 C95 1.46(2) . ?
C96 C97 1.42(4) . ?
C96 C98 1.94(4) . ?
C97 C98 1.21(4) . ?
